data_7011448
loop_
_publ_author_name
'Rheingold, Arnold L.'
'Liable-Sands, Louise M.'
'Incarvito, Christopher L.'
'Trofimenko, Swiatoslaw'

_publ_section_title
;
 Novel scorpionate ligands devoid of C--H bonds: BpBr3 and TpBr3
;
_journal_issue 11
_journal_name_full 'Journal of the Chemical Society, Dalton Transactions'
_journal_page_first 2297
_journal_paper_doi 10.1039/b111568p
_journal_year 2002
_chemical_formula_sum 'C16 H23 B Mo N4 O2'
_chemical_formula_weight 410.13
_chemical_name_systematic
; 
? 
;
_space_group_IT_number 14
_symmetry_cell_setting monoclinic
_symmetry_space_group_name_Hall '-P 2ybc'
_symmetry_space_group_name_H-M 'P 1 21/c 1'
_atom_sites_solution_hydrogens geom
_atom_sites_solution_primary direct
_atom_sites_solution_secondary difmap
_audit_creation_method SHELXL-97
_cell_angle_alpha 90.00
_cell_angle_beta 103.5410(10)
_cell_angle_gamma 90.00
_cell_formula_units_Z 4
_cell_length_a 9.9584(5)
_cell_length_b 14.4109(8)
_cell_length_c 12.9238(7)
_cell_measurement_temperature 173(2)
_cell_volume 1803.13(17)
_computing_cell_refinement 'Bruker SMART'
_computing_data_collection 'Bruker SMART'
_computing_data_reduction 'Bruker SHELXTL'
_computing_molecular_graphics 'Bruker SHELXTL'
_computing_publication_material 'Bruker SHELXTL'
_computing_structure_refinement 'SHELXL-97 (Sheldrick, 1997)'
_computing_structure_solution 'SHELXS-97 (Sheldrick, 1990)'
_diffrn_ambient_temperature 173(2)
_diffrn_measured_fraction_theta_full 0.905
_diffrn_measured_fraction_theta_max 0.905
_diffrn_measurement_device_type 'CCD area detector'
_diffrn_measurement_method 'phi and omega scans'
_diffrn_radiation_monochromator graphite
_diffrn_radiation_source 'fine-focus sealed tube'
_diffrn_radiation_type MoK\a
_diffrn_radiation_wavelength 0.71073
_diffrn_reflns_av_R_equivalents 0.0221
_diffrn_reflns_av_sigmaI/netI 0.0306
_diffrn_reflns_limit_h_max 13
_diffrn_reflns_limit_h_min -13
_diffrn_reflns_limit_k_max 19
_diffrn_reflns_limit_k_min -16
_diffrn_reflns_limit_l_max 17
_diffrn_reflns_limit_l_min -15
_diffrn_reflns_number 8822
_diffrn_reflns_theta_full 28.37
_diffrn_reflns_theta_max 28.37
_diffrn_reflns_theta_min 2.15
_exptl_absorpt_coefficient_mu 0.743
_exptl_absorpt_correction_T_max 0.8657
_exptl_absorpt_correction_T_min 0.8079
_exptl_absorpt_correction_type 'Empirical from SADABS'
_exptl_crystal_colour red
_exptl_crystal_density_diffrn 1.511
_exptl_crystal_density_method 'not measured'
_exptl_crystal_description block
_exptl_crystal_F_000 840
_exptl_crystal_size_max 0.30
_exptl_crystal_size_mid 0.30
_exptl_crystal_size_min 0.20
_refine_diff_density_max 0.496
_refine_diff_density_min -0.485
_refine_diff_density_rms 0.073
_refine_ls_extinction_method none
_refine_ls_goodness_of_fit_ref 1.368
_refine_ls_hydrogen_treatment mixed
_refine_ls_matrix_type full
_refine_ls_number_parameters 225
_refine_ls_number_reflns 4084
_refine_ls_number_restraints 0
_refine_ls_restrained_S_all 1.368
_refine_ls_R_factor_all 0.0370
_refine_ls_R_factor_gt 0.0298
_refine_ls_shift/su_max 0.025
_refine_ls_shift/su_mean 0.003
_refine_ls_structure_factor_coef Fsqd
_refine_ls_weighting_details 'calc w=1/[\s^2^(Fo^2^)+(0.0387P)^2^+0.0000P] where P=(Fo^2^+2Fc^2^)/3'
_refine_ls_weighting_scheme calc
_refine_ls_wR_factor_gt 0.0836
_refine_ls_wR_factor_ref 0.0866
_reflns_number_gt 3554
_reflns_number_total 4084
_reflns_threshold_expression >2sigma(I)
_cod_data_source_file b111568p.txt
_cod_data_source_block 2
_cod_depositor_comments
;
The following automatic conversions were performed:
'_symmetry_cell_setting' value 'Monoclinic' changed to 'monoclinic'
according to '/home/saulius/struct/CIF-dictionaries/cif_core.dic'
dictionary named 'cif_core.dic' version 2.4.1 from 2010-06-29.

Automatic conversion script
Id: cif_fix_enum 1527 2010-12-29 10:47:43Z saulius 
;
_cod_original_sg_symbol_H-M P2(1)/c
_cod_database_code 7011448

loop_
_symmetry_equiv_pos_as_xyz
'x, y, z'
'-x, y+1/2, -z+1/2'
'-x, -y, -z'
'x, -y-1/2, z-1/2'

loop_
_atom_site_label
_atom_site_type_symbol
_atom_site_fract_x
_atom_site_fract_y
_atom_site_fract_z
_atom_site_U_iso_or_equiv
_atom_site_adp_type
_atom_site_occupancy
_atom_site_symmetry_multiplicity
_atom_site_calc_flag
_atom_site_refinement_flags
_atom_site_disorder_assembly
_atom_site_disorder_group
Mo1 Mo 0.311804(17) 0.159190(14) 0.693442(16) 0.01965(8) Uani 1 1 d . . .
O1 O 0.5042(2) 0.00837(15) 0.64110(18) 0.0471(6) Uani 1 1 d . . .
O2 O 0.53083(19) 0.12983(17) 0.90558(17) 0.0437(5) Uani 1 1 d . . .
N1 N 0.17998(17) 0.07776(15) 0.77204(16) 0.0218(4) Uani 1 1 d . . .
N2 N 0.06099(18) 0.12526(14) 0.77265(16) 0.0215(4) Uani 1 1 d . . .
N3 N 0.12957(19) 0.14612(14) 0.55879(17) 0.0223(4) Uani 1 1 d . . .
N4 N 0.01615(18) 0.18297(14) 0.58712(16) 0.0215(4) Uani 1 1 d . . .
B1 B 0.0435(3) 0.2137(2) 0.7039(2) 0.0237(6) Uani 1 1 d . . .
H1 H 0.148(2) 0.2457(19) 0.721(2) 0.026(7) Uiso 1 1 d . . .
H2 H -0.033(3) 0.2604(19) 0.721(2) 0.032(7) Uiso 1 1 d . . .
C1 C -0.0142(2) 0.07642(18) 0.82792(19) 0.0253(5) Uani 1 1 d . . .
C2 C 0.0575(2) -0.00300(18) 0.8639(2) 0.0275(5) Uani 1 1 d . . .
H2A H 0.0299 -0.0507 0.9053 0.033 Uiso 1 1 calc R . .
C3 C 0.1786(2) -0.00006(18) 0.82799(19) 0.0236(5) Uani 1 1 d . . .
C4 C -0.1516(3) 0.1106(2) 0.8399(2) 0.0372(7) Uani 1 1 d . . .
H4A H -0.1718 0.1707 0.8040 0.056 Uiso 1 1 calc R . .
H4B H -0.1497 0.1178 0.9156 0.056 Uiso 1 1 calc R . .
H4C H -0.2233 0.0658 0.8078 0.056 Uiso 1 1 calc R . .
C5 C 0.2951(2) -0.0674(2) 0.8452(2) 0.0334(6) Uani 1 1 d . . .
H5A H 0.3654 -0.0451 0.8092 0.050 Uiso 1 1 calc R . .
H5B H 0.2608 -0.1280 0.8160 0.050 Uiso 1 1 calc R . .
H5C H 0.3360 -0.0734 0.9216 0.050 Uiso 1 1 calc R . .
C6 C -0.0972(2) 0.16535(17) 0.5102(2) 0.0265(5) Uani 1 1 d . . .
C7 C -0.0569(2) 0.1188(2) 0.4302(2) 0.0305(6) Uani 1 1 d . . .
H7A H -0.1148 0.0981 0.3650 0.037 Uiso 1 1 calc R . .
C8 C 0.0859(2) 0.10785(18) 0.4633(2) 0.0251(5) Uani 1 1 d . . .
C9 C -0.2391(2) 0.1930(2) 0.5203(2) 0.0380(7) Uani 1 1 d . . .
H9A H -0.2322 0.2259 0.5877 0.057 Uiso 1 1 calc R . .
H9B H -0.2962 0.1374 0.5187 0.057 Uiso 1 1 calc R . .
H9C H -0.2815 0.2339 0.4609 0.057 Uiso 1 1 calc R . .
C10 C 0.1797(3) 0.0611(2) 0.4057(2) 0.0341(6) Uani 1 1 d . . .
H10A H 0.2747 0.0637 0.4489 0.051 Uiso 1 1 calc R . .
H10B H 0.1748 0.0927 0.3377 0.051 Uiso 1 1 calc R . .
H10C H 0.1517 -0.0038 0.3924 0.051 Uiso 1 1 calc R . .
C11 C 0.4300(2) 0.0647(2) 0.6591(2) 0.0290(6) Uani 1 1 d . . .
C12 C 0.4480(2) 0.14428(19) 0.8296(2) 0.0287(6) Uani 1 1 d . . .
C13 C 0.4124(3) 0.2192(2) 0.5603(2) 0.0367(7) Uani 1 1 d . . .
H13A H 0.5119 0.2065 0.5677 0.044 Uiso 1 1 calc R . .
H13B H 0.3567 0.2153 0.4861 0.044 Uiso 1 1 calc R . .
C14 C 0.3788(2) 0.28960(19) 0.6231(2) 0.0312(6) Uani 1 1 d . . .
C15 C 0.4516(3) 0.2880(2) 0.7316(3) 0.0390(7) Uani 1 1 d . . .
H15A H 0.4248 0.3351 0.7788 0.047 Uiso 1 1 calc R . .
H15B H 0.5524 0.2771 0.7460 0.047 Uiso 1 1 calc R . .
C16 C 0.2691(3) 0.3600(2) 0.5813(3) 0.0459(8) Uani 1 1 d . . .
H16A H 0.3102 0.4134 0.5533 0.069 Uiso 1 1 calc R . .
H16B H 0.2272 0.3804 0.6389 0.069 Uiso 1 1 calc R . .
H16C H 0.1980 0.3322 0.5242 0.069 Uiso 1 1 calc R . .

loop_
_atom_site_aniso_label
_atom_site_aniso_U_11
_atom_site_aniso_U_22
_atom_site_aniso_U_33
_atom_site_aniso_U_23
_atom_site_aniso_U_13
_atom_site_aniso_U_12
Mo1 0.01526(11) 0.02190(13) 0.02188(14) 0.00130(8) 0.00453(8) 0.00045(7)
O1 0.0435(11) 0.0447(14) 0.0587(15) 0.0066(11) 0.0231(10) 0.0232(10)
O2 0.0331(10) 0.0579(14) 0.0326(12) 0.0024(10) -0.0073(8) 0.0004(9)
N1 0.0197(8) 0.0248(11) 0.0207(11) -0.0002(9) 0.0044(7) 0.0016(8)
N2 0.0195(8) 0.0246(11) 0.0215(11) -0.0029(9) 0.0071(7) -0.0009(8)
N3 0.0175(9) 0.0273(12) 0.0227(11) 0.0015(9) 0.0056(8) 0.0047(8)
N4 0.0188(8) 0.0225(11) 0.0240(11) 0.0023(8) 0.0066(7) 0.0055(8)
B1 0.0208(11) 0.0241(15) 0.0267(15) -0.0021(12) 0.0067(10) 0.0012(10)
C1 0.0254(11) 0.0315(15) 0.0203(13) -0.0042(11) 0.0077(9) -0.0072(10)
C2 0.0308(11) 0.0302(15) 0.0223(13) 0.0001(11) 0.0075(9) -0.0094(10)
C3 0.0270(11) 0.0249(14) 0.0168(12) -0.0016(10) 0.0006(9) -0.0037(9)
C4 0.0303(12) 0.0464(19) 0.0404(18) 0.0010(14) 0.0193(12) -0.0005(12)
C5 0.0349(13) 0.0288(15) 0.0334(16) 0.0078(12) 0.0019(11) 0.0033(11)
C6 0.0213(11) 0.0300(15) 0.0265(14) 0.0055(11) 0.0020(9) 0.0021(9)
C7 0.0269(11) 0.0383(16) 0.0225(14) -0.0032(12) -0.0018(9) -0.0001(11)
C8 0.0280(11) 0.0265(14) 0.0203(13) 0.0001(10) 0.0047(9) 0.0007(10)
C9 0.0206(11) 0.0502(18) 0.0411(17) 0.0035(14) 0.0027(10) 0.0069(12)
C10 0.0372(13) 0.0384(17) 0.0283(15) -0.0043(12) 0.0106(11) 0.0055(12)
C11 0.0243(11) 0.0359(16) 0.0268(14) 0.0071(12) 0.0060(9) 0.0042(10)
C12 0.0238(11) 0.0317(15) 0.0301(15) -0.0008(11) 0.0055(10) -0.0018(10)
C13 0.0289(12) 0.0429(18) 0.0432(18) 0.0108(14) 0.0186(11) -0.0025(12)
C14 0.0253(11) 0.0283(15) 0.0425(17) 0.0063(12) 0.0128(11) -0.0029(10)
C15 0.0338(13) 0.0308(16) 0.0507(19) 0.0005(14) 0.0067(12) -0.0129(12)
C16 0.0459(16) 0.0337(17) 0.060(2) 0.0196(15) 0.0166(15) 0.0040(13)

loop_
_atom_type_symbol
_atom_type_description
_atom_type_scat_dispersion_real
_atom_type_scat_dispersion_imag
_atom_type_scat_source
C C 0.0033 0.0016 'International Tables Vol C Tables 4.2.6.8 and 6.1.1.4'
H H 0.0000 0.0000 'International Tables Vol C Tables 4.2.6.8 and 6.1.1.4'
B B 0.0013 0.0007 'International Tables Vol C Tables 4.2.6.8 and 6.1.1.4'
N N 0.0061 0.0033 'International Tables Vol C Tables 4.2.6.8 and 6.1.1.4'
O O 0.0106 0.0060 'International Tables Vol C Tables 4.2.6.8 and 6.1.1.4'
Mo Mo -1.6832 0.6857 'International Tables Vol C Tables 4.2.6.8 and 6.1.1.4'

loop_
_geom_angle_atom_site_label_1
_geom_angle_atom_site_label_2
_geom_angle_atom_site_label_3
_geom_angle
_geom_angle_site_symmetry_1
_geom_angle_site_symmetry_3
_geom_angle_publ_flag
C11 Mo1 C12 78.32(11) . . ?
C11 Mo1 N1 101.22(9) . . ?
C12 Mo1 N1 83.59(9) . . ?
C11 Mo1 N3 101.12(9) . . ?
C12 Mo1 N3 164.43(9) . . ?
N1 Mo1 N3 81.26(7) . . ?
C11 Mo1 C14 104.05(10) . . ?
C12 Mo1 C14 104.16(10) . . ?
N1 Mo1 C14 154.57(8) . . ?
N3 Mo1 C14 91.12(8) . . ?
C11 Mo1 C15 104.40(11) . . ?
C12 Mo1 C15 68.94(11) . . ?
N1 Mo1 C15 137.16(10) . . ?
N3 Mo1 C15 125.55(9) . . ?
C14 Mo1 C15 36.28(10) . . ?
C11 Mo1 C13 72.65(11) . . ?
C12 Mo1 C13 111.90(10) . . ?
N1 Mo1 C13 160.99(9) . . ?
N3 Mo1 C13 82.34(9) . . ?
C14 Mo1 C13 35.04(10) . . ?
C15 Mo1 C13 61.36(11) . . ?
C3 N1 N2 107.33(18) . . ?
C3 N1 Mo1 141.92(15) . . ?
N2 N1 Mo1 110.46(15) . . ?
C1 N2 N1 109.3(2) . . ?
C1 N2 B1 137.43(19) . . ?
N1 N2 B1 113.02(17) . . ?
C8 N3 N4 107.29(19) . . ?
C8 N3 Mo1 142.87(16) . . ?
N4 N3 Mo1 109.41(15) . . ?
C6 N4 N3 109.3(2) . . ?
C6 N4 B1 135.09(19) . . ?
N3 N4 B1 113.94(18) . . ?
N4 B1 N2 107.4(2) . . ?
N2 C1 C2 107.8(2) . . ?
N2 C1 C4 121.2(2) . . ?
C2 C1 C4 131.0(2) . . ?
C1 C2 C3 106.5(2) . . ?
N1 C3 C2 109.0(2) . . ?
N1 C3 C5 121.4(2) . . ?
C2 C3 C5 129.6(2) . . ?
N4 C6 C7 108.0(2) . . ?
N4 C6 C9 122.0(2) . . ?
C7 C6 C9 130.0(2) . . ?
C6 C7 C8 106.3(2) . . ?
N3 C8 C7 109.1(2) . . ?
N3 C8 C10 123.1(2) . . ?
C7 C8 C10 127.8(2) . . ?
O1 C11 Mo1 178.0(2) . . ?
O2 C12 Mo1 174.8(2) . . ?
C14 C13 Mo1 68.79(15) . . ?
C13 C14 C15 115.4(2) . . ?
C13 C14 C16 122.6(3) . . ?
C15 C14 C16 121.9(3) . . ?
C13 C14 Mo1 76.17(16) . . ?
C15 C14 Mo1 73.69(15) . . ?
C16 C14 Mo1 116.78(17) . . ?
C14 C15 Mo1 70.03(15) . . ?

loop_
_geom_bond_atom_site_label_1
_geom_bond_atom_site_label_2
_geom_bond_distance
_geom_bond_site_symmetry_2
_geom_bond_publ_flag
Mo1 C11 1.918(3) . ?
Mo1 C12 1.966(3) . ?
Mo1 N1 2.1810(19) . ?
Mo1 N3 2.209(2) . ?
Mo1 C14 2.255(3) . ?
Mo1 C15 2.303(3) . ?
Mo1 C13 2.349(3) . ?
O1 C11 1.158(3) . ?
O2 C12 1.144(3) . ?
N1 C3 1.336(3) . ?
N1 N2 1.370(2) . ?
N2 C1 1.348(3) . ?
N2 B1 1.540(4) . ?
N3 C8 1.329(3) . ?
N3 N4 1.373(2) . ?
N4 C6 1.342(3) . ?
N4 B1 1.535(4) . ?
C1 C2 1.371(4) . ?
C1 C4 1.496(3) . ?
C2 C3 1.390(3) . ?
C3 C5 1.489(3) . ?
C6 C7 1.369(4) . ?
C6 C9 1.504(3) . ?
C7 C8 1.395(3) . ?
C8 C10 1.486(3) . ?
C13 C14 1.389(4) . ?
C14 C15 1.420(4) . ?
C14 C16 1.496(4) . ?
